data_2014693
loop_
_publ_author_name
'Ayg\"un, Muhittin'
'Utlu, G\"okhan'
'G\"ok\,ce, Ayta\,c G\"urhan'
'Aky\"uz, Sevim'
'\"Ozbey, S\"uheyla'

_publ_section_title
;
 The two-dimensional coordination polymer
 poly[[bis(3-methylpyridine)cadmium(II)]-tetra-\m-cyano-nickel(II)]
;
_journal_issue 3
_journal_name_full 'Acta Crystallographica Section C'
_journal_page_first m117
_journal_page_last m118
_journal_paper_doi 10.1107/S0108270105000636
_journal_volume 61
_journal_year 2005
_chemical_formula_iupac '[Cd Ni (C N)4 (C6 H7 N)2]'
_chemical_formula_moiety 'C16 H14 Cd N6 Ni'
_chemical_formula_sum 'C16 H14 Cd N6 Ni'
_chemical_formula_weight 461.44
_chemical_name_systematic
;
poly[[bis(3-methylpyridine)cadmium(II)]-tetra-\m-cyano-nickel(II)]
;
_space_group_IT_number 12
_symmetry_cell_setting monoclinic
_symmetry_space_group_name_Hall '-C 2y'
_symmetry_space_group_name_H-M 'C 1 2/m 1'
_atom_sites_solution_hydrogens geom
_atom_sites_solution_primary direct
_atom_sites_solution_secondary difmap
_audit_creation_method SHELXL97
_cell_angle_alpha 90.00
_cell_angle_beta 107.060(10)
_cell_angle_gamma 90.00
_cell_formula_units_Z 2
_cell_length_a 16.5198(16)
_cell_length_b 7.3512(7)
_cell_length_c 7.6309(6)
_cell_measurement_reflns_used 25
_cell_measurement_temperature 293(2)
_cell_measurement_theta_max 18.73
_cell_measurement_theta_min 10.62
_cell_volume 885.92(15)
_computing_cell_refinement 'CAD-4 EXPRESS'
_computing_data_collection 'CAD-4 EXPRESS (Enraf-Nonius, 1993)'
_computing_data_reduction 'MolEN (Fair, 1990)'
_computing_molecular_graphics 'ORTEPIII (Farrugia, 1997)'
_computing_publication_material SHELXL97
_computing_structure_refinement 'SHELXL97 (Sheldrick, 1997)'
_computing_structure_solution 'SHELXS97 (Sheldrick, 1997)'
_diffrn_ambient_temperature 293(2)
_diffrn_measured_fraction_theta_full 0.999
_diffrn_measured_fraction_theta_max 0.999
_diffrn_measurement_device_type 'Enraf-Nonius CAD-4'
_diffrn_measurement_method \w/2\q
_diffrn_radiation_monochromator graphite
_diffrn_radiation_source 'fine-focus sealed tube'
_diffrn_radiation_type MoK\a
_diffrn_radiation_wavelength 0.71073
_diffrn_reflns_av_R_equivalents 0.0246
_diffrn_reflns_av_sigmaI/netI 0.0250
_diffrn_reflns_limit_h_max 20
_diffrn_reflns_limit_h_min -20
_diffrn_reflns_limit_k_max 9
_diffrn_reflns_limit_k_min 0
_diffrn_reflns_limit_l_max 9
_diffrn_reflns_limit_l_min -9
_diffrn_reflns_number 1793
_diffrn_reflns_theta_full 26.29
_diffrn_reflns_theta_max 26.29
_diffrn_reflns_theta_min 2.58
_diffrn_standards_decay_% 2.5
_diffrn_standards_interval_time 120
_diffrn_standards_number 3
_exptl_absorpt_coefficient_mu 2.271
_exptl_absorpt_correction_T_max 0.580
_exptl_absorpt_correction_T_min 0.427
_exptl_absorpt_correction_type '\y scan'
_exptl_absorpt_process_details '(North <i>et al.</i>, 1968)'
_exptl_crystal_colour orange
_exptl_crystal_density_diffrn 1.730
_exptl_crystal_density_meas ?
_exptl_crystal_density_method 'not measured'
_exptl_crystal_description prismatic
_exptl_crystal_F_000 456
_exptl_crystal_size_max 0.42
_exptl_crystal_size_mid 0.36
_exptl_crystal_size_min 0.24
_refine_diff_density_max 1.396
_refine_diff_density_min -0.597
_refine_ls_extinction_method none
_refine_ls_goodness_of_fit_ref 1.065
_refine_ls_hydrogen_treatment constr
_refine_ls_matrix_type full
_refine_ls_number_parameters 73
_refine_ls_number_reflns 972
_refine_ls_number_restraints 0
_refine_ls_restrained_S_all 1.065
_refine_ls_R_factor_all 0.0296
_refine_ls_R_factor_gt 0.0283
_refine_ls_shift/su_max 0.000
_refine_ls_shift/su_mean 0.000
_refine_ls_structure_factor_coef Fsqd
_refine_ls_weighting_details 'calc w = 1/[\s^2^(Fo^2^)+(0.0623P)^2^+0.7317P] where P=(Fo^2^+2Fc^2^)/3'
_refine_ls_weighting_scheme calc
_refine_ls_wR_factor_gt 0.0828
_refine_ls_wR_factor_ref 0.0843
_reflns_number_gt 937
_reflns_number_total 972
_reflns_threshold_expression I>2\s(I)
_cod_data_source_file gd1364.cif
_cod_data_source_block I
_cod_depositor_comments
;
The following automatic conversions were performed:

'_exptl_crystal_density_meas' value 'not measured' was changed to '?'
- the value is perceived as not measured.

Automatic conversion script
Id: cif_fix_values 3008 2015-01-20 13:52:24Z robertas 
;
_cod_original_cell_volume 885.92(14)
_cod_original_sg_symbol_H-M 'C 2/m'
_cod_database_code 2014693
_cod_database_fobs_code 2014693

loop_
_symmetry_equiv_pos_as_xyz
'x, y, z'
'-x, y, -z'
'x+1/2, y+1/2, z'
'-x+1/2, y+1/2, -z'
'-x, -y, -z'
'x, -y, z'
'-x+1/2, -y+1/2, -z'
'x+1/2, -y+1/2, z'

loop_
_atom_site_label
_atom_site_fract_x
_atom_site_fract_y
_atom_site_fract_z
_atom_site_U_iso_or_equiv
_atom_site_adp_type
_atom_site_calc_flag
_atom_site_refinement_flags
_atom_site_occupancy
_atom_site_disorder_assembly
_atom_site_disorder_group
_atom_site_type_symbol
Cd1 0.0000 0.0000 0.0000 0.02228(18) Uani d S 1 . . Cd
Ni1 0.0000 0.5000 -0.5000 0.0199(2) Uani d S 1 . . Ni
N1 -0.14144(19) 0.0000 -0.0069(4) 0.0326(6) Uani d S 1 . . N
N2 -0.02489(17) 0.2183(3) -0.2346(3) 0.0393(5) Uani d . 1 . . N
C1 -0.2023(3) 0.0000 -0.1650(6) 0.0484(10) Uani d S 1 . . C
H1 -0.1875 0.0000 -0.2736 0.046(16) Uiso d SR 1 . . H
C2 -0.2868(3) 0.0000 -0.1739(7) 0.0628(14) Uani d S 1 . . C
H2 -0.3282 0.0000 -0.2869 0.09(2) Uiso d SR 1 . . H
C3 -0.3095(3) 0.0000 -0.0147(7) 0.0516(11) Uani d S 1 . . C
H3 -0.3664 0.0000 -0.0188 0.09(2) Uiso d SR 1 . . H
C4 -0.2478(3) 0.0000 0.1496(8) 0.0405(11) Uani d S 1 . . C
C5 -0.1641(2) 0.0000 0.1464(5) 0.0378(8) Uani d S 1 . . C
H5 -0.1215 0.0000 0.2577 0.051(13) Uiso d SR 1 . . H
C6 -0.2670(4) 0.0000 0.3295(10) 0.072(2) Uani d S 1 . . C
H6A -0.2150 0.0000 0.4277 0.109 Uiso calc SR 1 . . H
H6B -0.2992 -0.1066 0.3381 0.109 Uiso calc PR 0.50 . . H
H6C -0.2992 0.1066 0.3381 0.109 Uiso calc PR 0.50 . . H
C7 -0.01635(16) 0.3228(3) -0.3393(3) 0.0265(5) Uani d . 1 . . C

loop_
_atom_site_aniso_label
_atom_site_aniso_U_11
_atom_site_aniso_U_22
_atom_site_aniso_U_33
_atom_site_aniso_U_12
_atom_site_aniso_U_13
_atom_site_aniso_U_23
Cd1 0.0332(3) 0.0169(2) 0.0209(2) 0.000 0.01449(17) 0.000
Ni1 0.0299(4) 0.0146(3) 0.0174(3) 0.000 0.0105(3) 0.000
N1 0.0357(15) 0.0353(16) 0.0289(14) 0.000 0.0126(12) 0.000
N2 0.0541(14) 0.0308(12) 0.0379(12) 0.0023(11) 0.0213(11) 0.0095(11)
C1 0.046(2) 0.068(3) 0.0303(18) 0.000 0.0099(17) 0.000
C2 0.040(2) 0.093(4) 0.045(2) 0.000 -0.003(2) 0.000
C3 0.0312(19) 0.061(3) 0.062(3) 0.000 0.0129(19) 0.000
C4 0.039(2) 0.040(2) 0.049(3) 0.000 0.023(2) 0.000
C5 0.0356(19) 0.049(2) 0.0316(17) 0.000 0.0148(15) 0.000
C6 0.058(4) 0.108(6) 0.067(4) 0.000 0.043(3) 0.000
C7 0.0356(12) 0.0209(11) 0.0252(10) 0.0022(9) 0.0123(9) 0.0007(9)

loop_
_atom_type_symbol
_atom_type_description
_atom_type_scat_dispersion_real
_atom_type_scat_dispersion_imag
_atom_type_scat_source
C C 0.0033 0.0016 'International Tables Vol C Tables 4.2.6.8 and 6.1.1.4'
H H 0.0000 0.0000 'International Tables Vol C Tables 4.2.6.8 and 6.1.1.4'
Cd Cd -0.8075 1.2024 'International Tables Vol C Tables 4.2.6.8 and 6.1.1.4'
N N 0.0061 0.0033 'International Tables Vol C Tables 4.2.6.8 and 6.1.1.4'
Ni Ni 0.3393 1.1124 'International Tables Vol C Tables 4.2.6.8 and 6.1.1.4'

loop_
_geom_angle_atom_site_label_1
_geom_angle_atom_site_label_2
_geom_angle_atom_site_label_3
_geom_angle_site_symmetry_1
_geom_angle_site_symmetry_3
_geom_angle
_geom_angle_publ_flag
N1 Cd1 N1 . 5 180.0 y
N1 Cd1 N2 . 6 91.87(8) y
N1 Cd1 N2 5 6 88.13(8) y
N1 Cd1 N2 . 2 88.13(8) ?
N1 Cd1 N2 5 2 91.87(8) ?
N2 Cd1 N2 6 2 180.00(8) y
N1 Cd1 N2 . 5 88.13(8) ?
N1 Cd1 N2 5 5 91.87(8) ?
N2 Cd1 N2 6 5 93.82(12) ?
N2 Cd1 N2 2 5 86.18(12) y
N1 Cd1 N2 . . 91.87(8) ?
N1 Cd1 N2 5 . 88.13(8) ?
N2 Cd1 N2 6 . 86.18(12) y
N2 Cd1 N2 2 . 93.82(12) y
N2 Cd1 N2 5 . 180.0 y
C7 Ni1 C7 6_565 2_554 180.00(15) ?
C7 Ni1 C7 6_565 . 88.77(13) ?
C7 Ni1 C7 2_554 . 91.23(13) ?
C7 Ni1 C7 6_565 5_564 91.23(13) ?
C7 Ni1 C7 2_554 5_564 88.77(13) ?
C7 Ni1 C7 . 5_564 180.00(15) y
C1 N1 C5 . . 117.9(3) ?
C1 N1 Cd1 . . 120.7(3) y
C5 N1 Cd1 . . 121.4(2) y
C7 N2 Cd1 . . 163.5(2) ?
N1 C1 C2 . . 122.2(4) ?
N1 C1 H1 . . 118.9 ?
C2 C1 H1 . . 118.9 ?
C3 C2 C1 . . 119.5(4) ?
C3 C2 H2 . . 120.2 ?
C1 C2 H2 . . 120.3 ?
C4 C3 C2 . . 119.3(4) ?
C4 C3 H3 . . 120.4 ?
C2 C3 H3 . . 120.4 ?
C3 C4 C5 . . 117.6(5) ?
C3 C4 C6 . . 122.7(6) ?
C5 C4 C6 . . 119.7(6) ?
N1 C5 C4 . . 123.6(4) ?
N1 C5 H5 . . 118.2 ?
C4 C5 H5 . . 118.2 ?
C4 C6 H6A . . 109.5 ?
C4 C6 H6B . . 109.5 ?
H6A C6 H6B . . 109.5 ?
C4 C6 H6C . . 109.5 ?
H6A C6 H6C . . 109.5 ?
H6B C6 H6C . . 109.5 ?
N2 C7 Ni1 . . 177.2(2) ?

loop_
_geom_bond_atom_site_label_1
_geom_bond_atom_site_label_2
_geom_bond_site_symmetry_2
_geom_bond_distance
_geom_bond_publ_flag
Cd1 N1 . 2.322(3) y
Cd1 N1 5 2.322(3) ?
Cd1 N2 6 2.349(2) ?
Cd1 N2 2 2.349(2) ?
Cd1 N2 5 2.349(2) ?
Cd1 N2 . 2.349(2) ?
Ni1 C7 6_565 1.863(2) ?
Ni1 C7 2_554 1.863(2) ?
Ni1 C7 . 1.863(2) y
Ni1 C7 5_564 1.863(2) ?
N1 C1 . 1.324(5) ?
N1 C5 . 1.329(5) ?
N2 C7 . 1.146(3) y
C1 C2 . 1.378(7) ?
C1 H1 . 0.9300 ?
C2 C3 . 1.373(7) ?
C2 H2 . 0.9300 ?
C3 C4 . 1.365(8) ?
C3 H3 . 0.9300 ?
C4 C5 . 1.390(6) ?
C4 C6 . 1.497(11) ?
C5 H5 . 0.9301 ?
C6 H6A . 0.9600 ?
C6 H6B . 0.9600 ?
C6 H6C . 0.9600 ?

loop_
_geom_torsion_atom_site_label_1
_geom_torsion_atom_site_label_2
_geom_torsion_atom_site_label_3
_geom_torsion_atom_site_label_4
_geom_torsion_site_symmetry_1
_geom_torsion
N2 Cd1 N1 C1 6 -43.12(6)
N2 Cd1 N1 C1 2 136.88(6)
N2 Cd1 N1 C1 5 -136.88(6)
N2 Cd1 N1 C1 . 43.12(6)
N2 Cd1 N1 C5 6 136.88(6)
N2 Cd1 N1 C5 2 -43.12(6)
N2 Cd1 N1 C5 5 43.12(6)
N2 Cd1 N1 C5 . -136.88(6)
N1 Cd1 N2 C7 . 174.1(7)
N1 Cd1 N2 C7 5 -5.9(7)
N2 Cd1 N2 C7 6 -94.1(7)
N2 Cd1 N2 C7 2 85.9(7)
C5 N1 C1 C2 . 0.0
Cd1 N1 C1 C2 . 180.0
N1 C1 C2 C3 . 0.0
C1 C2 C3 C4 . 0.0
C2 C3 C4 C5 . 0.0
C2 C3 C4 C6 . 180.0
C1 N1 C5 C4 . 0.0
Cd1 N1 C5 C4 . 180.0
C3 C4 C5 N1 . 0.0
C6 C4 C5 N1 . 180.0
